data_1538959
loop_
_publ_author_name
'Palkina, K.K.'
'Chibiskova, N.T.'
'Maksimova, S.I.'
'Kuvshinova, T.B.'
'Tripol'skaya, T.A.'

_publ_section_title
;
 The crystal structure of Yb P S4
;
_journal_name_full
;
Inorganic Materials (USSR) (see: Izv.Akad.Nauk, Neorg.Mater.)
;
_journal_page_first 1315
_journal_page_last 1316
_journal_volume 25
_journal_year 1989
_chemical_formula_sum 'P S4 Yb'
_chemical_name_systematic 'Yb (P S4)'
_space_group_IT_number 142
_symmetry_space_group_name_Hall 'I 4bw 2aw -1bw'
_symmetry_space_group_name_H-M 'I 41/a c d :1'
_cell_angle_alpha 90
_cell_angle_beta 90
_cell_angle_gamma 90
_cell_formula_units_Z 16
_cell_length_a 10.664
_cell_length_b 10.664
_cell_length_c 18.989
_cell_volume 2159.446
_citation_journal_id_ASTM INOMAF
_cod_data_source_file Palkina_INOMAF_1989_1276.cif
_cod_data_source_block P1S4Yb1
_cod_original_sg_symbol_Hall '-I 4bd 2c (x+1/2,y+1/4,z-3/8)'
_cod_original_formula_sum 'P1 S4 Yb1'
_cod_database_code 1538959

loop_
_symmetry_equiv_pos_as_xyz
x,y,z
-y,x+1/2,z+1/4
-x+1/2,-y+1/2,z+1/2
y+1/2,-x,z+3/4
x,-y+1/2,-z+3/4
y+1/2,x+1/2,-z
-x+1/2,y,-z+1/4
-y,-x,-z+1/2
-x,-y+1/2,-z+1/4
y,-x,-z
x-1/2,y,-z-1/4
-y-1/2,x+1/2,-z-1/2
-x,y,z-1/2
-y-1/2,-x,z+1/4
x-1/2,-y+1/2,z
y,x+1/2,z-1/4
x+1/2,y+1/2,z+1/2
-y+1/2,x+1,z+3/4
-x+1,-y+1,z+1
y+1,-x+1/2,z+5/4
x+1/2,-y+1,-z+5/4
y+1,x+1,-z+1/2
-x+1,y+1/2,-z+3/4
-y+1/2,-x+1/2,-z+1
-x+1/2,-y+1,-z+3/4
y+1/2,-x+1/2,-z+1/2
x,y+1/2,-z+1/4
-y,x+1,-z
-x+1/2,y+1/2,z
-y,-x+1/2,z+3/4
x,-y+1,z+1/2
y+1/2,x+1,z+1/4

loop_
_atom_site_label
_atom_site_type_symbol
_atom_site_fract_x
_atom_site_fract_y
_atom_site_fract_z
_atom_site_occupancy
_atom_site_U_iso_or_equiv
Yb2 Yb+3 0 0 0.25 1 0.0
S2 S-2 0.0682 0.2455 0.0364 1 0.0
S1 S-2 0.3617 0.4122 0.129 1 0.0
Yb1 Yb+3 0 0 0 1 0.0
P1 P+5 0.25 0.5377 0.125 1 0.0
